data_7703405
loop_
_publ_author_name
'Guschlbauer, Jannick'
'Vollgraff, Tobias'
'Sundermeyer, J\"org'

_publ_section_title
;
 Homoleptic trimethylsilylchalcogenolato zincates
 [Zn(ESiMe<sub>3</sub>)<sub>3</sub>]<sup>-</sup> and stannanides
 [Sn(ESiMe<sub>3</sub>)<sub>3</sub>]<sup>-</sup> (E = S, Se): precursors
 in solution-based low-temperature binary metal chalcogenide and
 Cu<sub>2</sub>ZnSnS<sub>4</sub> (CZTS) synthesis.
;
_journal_issue 8
_journal_name_full 'Dalton transactions (Cambridge, England : 2003)'
_journal_page_first 2517
_journal_page_last 2526
_journal_paper_doi 10.1039/c9dt04144c
_journal_volume 49
_journal_year 2020
_chemical_formula_moiety 'C24 H20 P, C9 H27 S3 Si3 Sn'
_chemical_formula_sum 'C33 H47 P S3 Si3 Sn'
_chemical_formula_weight 773.81
_chemical_properties_physical Air-sensitive,Moisture-sensitive
_space_group_crystal_system triclinic
_space_group_IT_number 2
_space_group_name_Hall '-P 1'
_space_group_name_H-M_alt 'P -1'
_atom_sites_solution_hydrogens geom
_atom_sites_solution_primary direct
_atom_sites_solution_secondary difmap
_audit_creation_method SHELXL-2017/1
_audit_update_record
;
2019-07-15 deposited with the CCDC.	2020-01-29 downloaded from the CCDC.
;
_cell_angle_alpha 110.185(2)
_cell_angle_beta 99.200(2)
_cell_angle_gamma 94.620(2)
_cell_formula_units_Z 4
_cell_length_a 12.1418(7)
_cell_length_b 16.0663(9)
_cell_length_c 22.2417(13)
_cell_measurement_reflns_used 9443
_cell_measurement_temperature 100(2)
_cell_measurement_theta_max 25.7079
_cell_measurement_theta_min 2.3456
_cell_volume 3976.6(4)
_computing_cell_refinement 'SAINT V8.37A (Bruker AXS Inc., 2015)'
_computing_data_collection 'Bruker Instrument Service v3.0.26'
_computing_data_reduction 'SAINT V8.37A (Bruker AXS Inc., 2015)'
_computing_molecular_graphics
'DIAMOND 4 (H. Putz, K. Brandenburg, Crystal Impact GbR, Kreuzherrenstr. 102, 53227 Bonn, Germany'
_computing_publication_material 'WinGX 2014.1 (L.J. Farrugia, J. Appl. Cryst. 2012, 45, 849-854)'
_computing_structure_refinement 'SHELXL-2018/3 (Sheldrick, 2018)'
_computing_structure_solution 'SHELXT 2014/5 (Sheldrick, 2014)'
_diffrn_ambient_temperature 100(2)
_diffrn_detector_area_resol_mean 10.4167
_diffrn_measured_fraction_theta_full 0.999
_diffrn_measured_fraction_theta_max 0.999
_diffrn_measurement_device_type 'D8 Quest (Bruker AXS Inc.)'
_diffrn_measurement_method 'rotation method'
_diffrn_radiation_type MoK\a
_diffrn_radiation_wavelength 0.71073
_diffrn_reflns_av_R_equivalents 0.0000
_diffrn_reflns_av_unetI/netI 0.0296
_diffrn_reflns_Laue_measured_fraction_full 0.999
_diffrn_reflns_Laue_measured_fraction_max 0.999
_diffrn_reflns_limit_h_max 14
_diffrn_reflns_limit_h_min -14
_diffrn_reflns_limit_k_max 17
_diffrn_reflns_limit_k_min -19
_diffrn_reflns_limit_l_max 26
_diffrn_reflns_limit_l_min 0
_diffrn_reflns_number 14140
_diffrn_reflns_point_group_measured_fraction_full 0.999
_diffrn_reflns_point_group_measured_fraction_max 0.999
_diffrn_reflns_theta_full 25.000
_diffrn_reflns_theta_max 25.027
_diffrn_reflns_theta_min 2.195
_diffrn_source 'I\mS Microfocus Source'
_exptl_absorpt_coefficient_mu 0.951
_exptl_absorpt_correction_T_max 0.745264
_exptl_absorpt_correction_T_min 0.683693
_exptl_absorpt_correction_type multi-scan
_exptl_absorpt_process_details 'TWINABS - Bruker AXS scaling for twinned crystals - Version 2012/1'
_exptl_crystal_colour 'clear light colourless'
_exptl_crystal_density_diffrn 1.293
_exptl_crystal_density_method 'not measured'
_exptl_crystal_description nugget
_exptl_crystal_F_000 1600
_exptl_crystal_size_max 0.294
_exptl_crystal_size_mid 0.163
_exptl_crystal_size_min 0.140
_refine_diff_density_max 0.416
_refine_diff_density_min -0.797
_refine_diff_density_rms 0.074
_refine_ls_extinction_method none
_refine_ls_goodness_of_fit_ref 1.075
_refine_ls_hydrogen_treatment constr
_refine_ls_matrix_type full
_refine_ls_number_parameters 790
_refine_ls_number_reflns 14140
_refine_ls_number_restraints 42
_refine_ls_restrained_S_all 1.074
_refine_ls_R_factor_all 0.0386
_refine_ls_R_factor_gt 0.0304
_refine_ls_shift/su_max 0.002
_refine_ls_shift/su_mean 0.000
_refine_ls_structure_factor_coef Fsqd
_refine_ls_weighting_details 'w=1/[\s^2^(Fo^2^)+(0.0262P)^2^+5.0979P] where P=(Fo^2^+2Fc^2^)/3'
_refine_ls_weighting_scheme calc
_refine_ls_wR_factor_gt 0.0637
_refine_ls_wR_factor_ref 0.0669
_reflns_Friedel_coverage 0.000
_reflns_number_gt 12908
_reflns_number_total 14140
_reflns_threshold_expression 'I > 2\s(I)'
_cod_data_source_file c9dt04144c2.cif
_cod_data_source_block 2a-Ph4P
_cod_depositor_comments
;
The following automatic conversions were performed:

data item '_exptl_absorpt_correction_type' value 'Multi-Scan' was
changed to 'multi-scan' in accordance with the
/home/data/users/saulius/crontab/automatic-downloads/rss-feeds/RSC/lib/dictionaries/cif_core.dic
dictionary named 'cif_core.dic' version 2.4.2 last updated on
2011-04-26.

Automatic conversion script
Id: cif_fix_values 7556 2019-12-06 15:28:31Z antanas 

 Adding full bibliography for 7703404--7703406.cif.
;
_cod_database_code 7703405
_shelx_shelxl_version_number 2017/1
_shelx_space_group_comment
;
The symmetry employed for this shelxl refinement is uniquely defined
by the following loop, which should always be used as a source of
symmetry information in preference to the above space-group names.
They are only intended as comments.
;
_shelx_estimated_absorpt_t_min 0.767
_shelx_estimated_absorpt_t_max 0.878

loop_
_space_group_symop_operation_xyz
'x, y, z'
'-x, -y, -z'

loop_
_atom_site_label
_atom_site_type_symbol
_atom_site_fract_x
_atom_site_fract_y
_atom_site_fract_z
_atom_site_U_iso_or_equiv
_atom_site_adp_type
_atom_site_occupancy
_atom_site_site_symmetry_order
_atom_site_calc_flag
_atom_site_refinement_flags_posn
_atom_site_refinement_flags_adp
_atom_site_refinement_flags_occupancy
_atom_site_disorder_assembly
_atom_site_disorder_group
Sn1 Sn 0.54631(2) 0.30816(2) 0.18605(2) 0.01583(6) Uani 1 1 d . . . . .
Sn2 Sn 1.14155(2) 0.70266(2) 0.30820(2) 0.01787(6) Uani 1 1 d . . . . .
S1 S 0.59067(7) 0.15644(5) 0.18807(4) 0.01667(16) Uani 1 1 d . . . . .
S2 S 0.34734(7) 0.28458(5) 0.20480(4) 0.02196(18) Uani 1 1 d . . . . .
S3 S 0.48127(8) 0.25434(6) 0.06293(4) 0.02296(19) Uani 1 1 d . . . . .
S4 S 0.94506(7) 0.71526(5) 0.33459(4) 0.02069(18) Uani 1 1 d . . . . .
S5 S 1.12372(8) 0.80459(6) 0.24258(4) 0.0257(2) Uani 1 1 d . . . . .
S6 S 1.24576(7) 0.83410(6) 0.40876(4) 0.02154(18) Uani 1 1 d . . . . .
P1 P 0.15342(7) 0.10026(5) -0.06378(4) 0.01523(17) Uani 1 1 d . . . . .
P2 P 0.78140(7) 0.84763(5) 0.55433(4) 0.01439(17) Uani 1 1 d . . . . .
Si1 Si 0.74398(8) 0.20338(6) 0.25763(5) 0.0241(2) Uani 1 1 d . . . . .
Si2 Si 0.34502(9) 0.40746(6) 0.28053(5) 0.0236(2) Uani 1 1 d . . . . .
Si3 Si 0.52949(9) 0.37271(7) 0.04637(5) 0.0288(2) Uani 1 1 d . . . . .
Si4 Si 0.88028(8) 0.57679(6) 0.29930(5) 0.0218(2) Uani 1 1 d . . . . .
Si5 Si 1.21152(9) 0.74239(7) 0.16773(5) 0.0255(2) Uani 1 1 d . . . . .
Si6 Si 1.29729(8) 0.76781(6) 0.47367(4) 0.01955(19) Uani 1 1 d . . . . .
C1 C 0.7937(4) 0.1056(3) 0.2747(2) 0.0544(14) Uani 1 1 d . . . . .
H1A H 0.863819 0.125795 0.307766 0.082 Uiso 1 1 calc R U . . .
H1B H 0.807491 0.061621 0.234417 0.082 Uiso 1 1 calc R U . . .
H1C H 0.736086 0.077906 0.290982 0.082 Uiso 1 1 calc R U . . .
C2 C 0.7257(3) 0.2894(3) 0.33585(17) 0.0335(9) Uani 1 1 d . . . . .
H2A H 0.795908 0.304268 0.368478 0.050 Uiso 1 1 calc R U . . .
H2B H 0.664539 0.265550 0.351933 0.050 Uiso 1 1 calc R U . . .
H2C H 0.707045 0.343598 0.328113 0.050 Uiso 1 1 calc R U . . .
C3 C 0.8526(3) 0.2562(3) 0.2256(2) 0.0452(11) Uani 1 1 d . . . . .
H3A H 0.924129 0.274218 0.257365 0.068 Uiso 1 1 calc R U . . .
H3B H 0.827212 0.309024 0.218447 0.068 Uiso 1 1 calc R U . . .
H3C H 0.863241 0.212905 0.184118 0.068 Uiso 1 1 calc R U . . .
C4 C 0.2012(4) 0.4037(3) 0.2997(2) 0.0490(12) Uani 1 1 d . . . . .
H4A H 0.195660 0.460590 0.333589 0.073 Uiso 1 1 calc R U . . .
H4B H 0.187473 0.354526 0.315355 0.073 Uiso 1 1 calc R U . . .
H4C H 0.144942 0.393880 0.260127 0.073 Uiso 1 1 calc R U . . .
C5 C 0.4515(4) 0.4249(3) 0.35596(19) 0.0365(9) Uani 1 1 d . . . . .
H5A H 0.444674 0.480778 0.390510 0.055 Uiso 1 1 calc R U . . .
H5B H 0.527472 0.428428 0.346444 0.055 Uiso 1 1 calc R U . . .
H5C H 0.438350 0.374541 0.370509 0.055 Uiso 1 1 calc R U . . .
C6 C 0.3734(4) 0.5043(2) 0.2546(2) 0.0370(10) Uani 1 1 d . . . . .
H6A H 0.362269 0.559447 0.288383 0.056 Uiso 1 1 calc R U . . .
H6B H 0.321519 0.494775 0.213441 0.056 Uiso 1 1 calc R U . . .
H6C H 0.451316 0.509686 0.248228 0.056 Uiso 1 1 calc R U . . .
C10 C 0.9389(3) 0.5209(2) 0.35538(19) 0.0328(9) Uani 1 1 d . . . . .
H10A H 0.900134 0.459224 0.340126 0.049 Uiso 1 1 calc R U . . .
H10B H 0.927836 0.553822 0.399608 0.049 Uiso 1 1 calc R U . . .
H10C H 1.019719 0.520187 0.355947 0.049 Uiso 1 1 calc R U . . .
C11 C 0.7247(3) 0.5643(3) 0.2944(3) 0.0525(14) Uani 1 1 d . . . . .
H11A H 0.694401 0.500566 0.279874 0.079 Uiso 1 1 calc R U . . .
H11B H 0.689331 0.589640 0.263238 0.079 Uiso 1 1 calc R U . . .
H11C H 0.708637 0.596046 0.337676 0.079 Uiso 1 1 calc R U . . .
C12 C 0.9102(4) 0.5161(3) 0.21688(19) 0.0462(12) Uani 1 1 d . . . . .
H12A H 0.873454 0.453729 0.200543 0.069 Uiso 1 1 calc R U . . .
H12B H 0.991827 0.517537 0.220071 0.069 Uiso 1 1 calc R U . . .
H12C H 0.881059 0.545182 0.186715 0.069 Uiso 1 1 calc R U . . .
C13 C 1.1182(4) 0.6462(3) 0.1014(2) 0.0589(14) Uani 1 1 d . . . . .
H13A H 1.160492 0.617599 0.067684 0.088 Uiso 1 1 calc R U . . .
H13B H 1.053516 0.667725 0.082021 0.088 Uiso 1 1 calc R U . . .
H13C H 1.091372 0.602546 0.119519 0.088 Uiso 1 1 calc R U . . .
C14 C 1.2564(3) 0.8283(3) 0.13381(19) 0.0349(9) Uani 1 1 d . . . . .
H14A H 1.287314 0.799555 0.094859 0.052 Uiso 1 1 calc R U . . .
H14B H 1.314285 0.874680 0.166815 0.052 Uiso 1 1 calc R U . . .
H14C H 1.191198 0.855779 0.121997 0.052 Uiso 1 1 calc R U . . .
C15 C 1.3420(4) 0.7044(3) 0.1992(2) 0.0405(10) Uani 1 1 d . . . . .
H15A H 1.384461 0.683177 0.164269 0.061 Uiso 1 1 calc R U . . .
H15B H 1.321507 0.655533 0.214023 0.061 Uiso 1 1 calc R U . . .
H15C H 1.388547 0.754561 0.235908 0.061 Uiso 1 1 calc R U . . .
C16 C 1.3977(3) 0.6891(3) 0.44314(19) 0.0362(9) Uani 1 1 d . . . . .
H16A H 1.425917 0.664676 0.476444 0.054 Uiso 1 1 calc R U . . .
H16B H 1.461067 0.721135 0.433873 0.054 Uiso 1 1 calc R U . . .
H16C H 1.358905 0.639926 0.403035 0.054 Uiso 1 1 calc R U . . .
C17 C 1.3685(3) 0.8539(2) 0.55388(17) 0.0265(8) Uani 1 1 d . . . . .
H17A H 1.392684 0.824396 0.584642 0.040 Uiso 1 1 calc R U . . .
H17B H 1.315866 0.894899 0.571035 0.040 Uiso 1 1 calc R U . . .
H17C H 1.434401 0.887674 0.548253 0.040 Uiso 1 1 calc R U . . .
C18 C 1.1741(3) 0.7019(3) 0.48574(18) 0.0322(9) Uani 1 1 d . . . . .
H18A H 1.200688 0.671914 0.515759 0.048 Uiso 1 1 calc R U . . .
H18B H 1.135316 0.656925 0.443567 0.048 Uiso 1 1 calc R U . . .
H18C H 1.121841 0.742395 0.504230 0.048 Uiso 1 1 calc R U . . .
C19 C 0.2290(3) 0.1488(2) -0.11029(16) 0.0225(7) Uani 1 1 d . . . . .
C20 C 0.3332(3) 0.1265(4) -0.1213(2) 0.0494(13) Uani 1 1 d . . . . .
H20 H 0.368927 0.088900 -0.101824 0.059 Uiso 1 1 calc R U . . .
C21 C 0.3847(5) 0.1597(5) -0.1610(3) 0.085(2) Uani 1 1 d . U . . .
H21 H 0.456745 0.145112 -0.168691 0.102 Uiso 1 1 calc R U . . .
C22 C 0.3332(4) 0.2137(4) -0.1896(3) 0.0681(17) Uani 1 1 d . U . . .
H22 H 0.369660 0.235735 -0.217001 0.082 Uiso 1 1 calc R U . . .
C23 C 0.2295(3) 0.2357(3) -0.17884(19) 0.0373(10) Uani 1 1 d . . . . .
H23 H 0.193788 0.272420 -0.199178 0.045 Uiso 1 1 calc R U . . .
C24 C 0.1771(3) 0.2047(2) -0.13841(17) 0.0261(8) Uani 1 1 d . . . . .
H24 H 0.106239 0.221151 -0.129808 0.031 Uiso 1 1 calc R U . . .
C25 C 0.2429(3) 0.0515(2) -0.01742(16) 0.0164(7) Uani 1 1 d . . . . .
C26 C 0.2636(3) 0.0869(2) 0.05081(15) 0.0186(7) Uani 1 1 d . . . . .
H26 H 0.233011 0.138715 0.073148 0.022 Uiso 1 1 calc R U . . .
C27 C 0.3297(3) 0.0452(2) 0.08581(17) 0.0223(7) Uani 1 1 d . . . . .
H27 H 0.342860 0.067736 0.132229 0.027 Uiso 1 1 calc R U . . .
C28 C 0.3761(3) -0.0288(2) 0.05292(18) 0.0248(8) Uani 1 1 d . . . . .
H28 H 0.421946 -0.056530 0.076966 0.030 Uiso 1 1 calc R U . . .
C29 C 0.3565(3) -0.0632(2) -0.01483(18) 0.0246(8) Uani 1 1 d . . . . .
H29 H 0.388941 -0.114142 -0.036933 0.030 Uiso 1 1 calc R U . . .
C30 C 0.2902(3) -0.0237(2) -0.05002(16) 0.0209(7) Uani 1 1 d . . . . .
H30 H 0.276431 -0.047541 -0.096447 0.025 Uiso 1 1 calc R U . . .
C31 C 0.0900(3) 0.1856(2) -0.01069(16) 0.0202(7) Uani 1 1 d . . . . .
C32 C 0.1568(3) 0.2660(2) 0.03038(18) 0.0302(9) Uani 1 1 d . . . . .
H32 H 0.234526 0.275695 0.029230 0.036 Uiso 1 1 calc R U . . .
C33 C 0.1098(4) 0.3319(3) 0.0729(2) 0.0435(11) Uani 1 1 d . . . . .
H33 H 0.154782 0.387067 0.100700 0.052 Uiso 1 1 calc R U . . .
C34 C -0.0045(4) 0.3164(3) 0.07437(19) 0.0403(10) Uani 1 1 d . . . . .
H34 H -0.036977 0.361588 0.103359 0.048 Uiso 1 1 calc R U . . .
C35 C -0.0702(3) 0.2371(3) 0.03466(18) 0.0326(9) Uani 1 1 d . . . . .
H35 H -0.147725 0.227332 0.036334 0.039 Uiso 1 1 calc R U . . .
C36 C -0.0233(3) 0.1710(2) -0.00809(16) 0.0230(8) Uani 1 1 d . . . . .
H36 H -0.068645 0.115780 -0.035547 0.028 Uiso 1 1 calc R U . . .
C37 C 0.0440(3) 0.0131(2) -0.11967(15) 0.0161(7) Uani 1 1 d . . . . .
C38 C -0.0200(3) 0.0259(2) -0.17287(17) 0.0255(8) Uani 1 1 d . . . . .
H38 H -0.004056 0.079320 -0.181240 0.031 Uiso 1 1 calc R U . . .
C39 C -0.1069(3) -0.0402(3) -0.21314(18) 0.0306(9) Uani 1 1 d . . . . .
H39 H -0.152133 -0.031262 -0.248771 0.037 Uiso 1 1 calc R U . . .
C40 C -0.1293(3) -0.1190(2) -0.20267(17) 0.0246(8) Uani 1 1 d . . . . .
H40 H -0.187897 -0.164702 -0.231635 0.029 Uiso 1 1 calc R U . . .
C41 C -0.0660(3) -0.1311(2) -0.14976(17) 0.0219(7) Uani 1 1 d . . . . .
H41 H -0.081582 -0.185065 -0.142085 0.026 Uiso 1 1 calc R U . . .
C42 C 0.0198(3) -0.0653(2) -0.10803(16) 0.0211(7) Uani 1 1 d . . . . .
H42 H 0.062349 -0.073607 -0.071323 0.025 Uiso 1 1 calc R U . . .
C43 C 0.9146(3) 0.9170(2) 0.57281(16) 0.0172(7) Uani 1 1 d . . . . .
C44 C 0.9829(3) 0.8949(2) 0.52614(17) 0.0218(7) Uani 1 1 d . . . . .
H44 H 0.957786 0.845545 0.486062 0.026 Uiso 1 1 calc R U . . .
C45 C 1.0873(3) 0.9456(3) 0.53902(19) 0.0283(8) Uani 1 1 d . . . . .
H45 H 1.134520 0.930762 0.507817 0.034 Uiso 1 1 calc R U . . .
C46 C 1.1232(3) 1.0176(3) 0.5969(2) 0.0298(9) Uani 1 1 d . . . . .
H46 H 1.195320 1.051779 0.605240 0.036 Uiso 1 1 calc R U . . .
C47 C 1.0557(3) 1.0409(2) 0.64295(19) 0.0291(8) Uani 1 1 d . . . . .
H47 H 1.080741 1.091399 0.682346 0.035 Uiso 1 1 calc R U . . .
C48 C 0.9515(3) 0.9901(2) 0.63119(17) 0.0227(7) Uani 1 1 d . . . . .
H48 H 0.905182 1.005037 0.662879 0.027 Uiso 1 1 calc R U . . .
C49 C 0.7037(3) 0.8862(2) 0.61861(15) 0.0148(6) Uani 1 1 d . . . . .
C50 C 0.6852(3) 0.9759(2) 0.64110(15) 0.0170(7) Uani 1 1 d . . . . .
H50 H 0.715161 1.016830 0.623484 0.020 Uiso 1 1 calc R U . . .
C51 C 0.6224(3) 1.0039(2) 0.68953(15) 0.0190(7) Uani 1 1 d . . . . .
H51 H 0.609574 1.064518 0.705269 0.023 Uiso 1 1 calc R U . . .
C52 C 0.5783(3) 0.9445(2) 0.71511(16) 0.0212(7) Uani 1 1 d . . . . .
H52 H 0.534968 0.964351 0.747995 0.025 Uiso 1 1 calc R U . . .
C53 C 0.5969(3) 0.8564(2) 0.69302(15) 0.0193(7) Uani 1 1 d . . . . .
H53 H 0.566452 0.815826 0.710738 0.023 Uiso 1 1 calc R U . . .
C54 C 0.6600(3) 0.8270(2) 0.64513(15) 0.0172(7) Uani 1 1 d . . . . .
H54 H 0.673409 0.766428 0.630354 0.021 Uiso 1 1 calc R U . . .
C55 C 0.6999(3) 0.8459(2) 0.47852(15) 0.0160(7) Uani 1 1 d . . . . .
C56 C 0.6212(3) 0.9036(2) 0.47810(17) 0.0230(7) Uani 1 1 d . . . . .
H56 H 0.608982 0.944363 0.518215 0.028 Uiso 1 1 calc R U . . .
C57 C 0.5602(3) 0.9020(2) 0.41921(17) 0.0246(8) Uani 1 1 d . . . . .
H57 H 0.505330 0.940836 0.418876 0.030 Uiso 1 1 calc R U . . .
C58 C 0.5798(3) 0.8436(2) 0.36141(18) 0.0296(8) Uani 1 1 d . . . . .
H58 H 0.537683 0.842055 0.321061 0.036 Uiso 1 1 calc R U . . .
C59 C 0.6601(4) 0.7872(2) 0.36133(18) 0.0350(9) Uani 1 1 d . . . . .
H59 H 0.674380 0.748228 0.321128 0.042 Uiso 1 1 calc R U . . .
C60 C 0.7196(3) 0.7879(2) 0.42000(17) 0.0259(8) Uani 1 1 d . . . . .
H60 H 0.773914 0.748546 0.420161 0.031 Uiso 1 1 calc R U . . .
C61 C 0.8062(3) 0.7347(2) 0.54323(15) 0.0167(7) Uani 1 1 d . . . . .
C62 C 0.9093(3) 0.7192(2) 0.57159(17) 0.0240(8) Uani 1 1 d . . . . .
H62 H 0.967639 0.767926 0.595867 0.029 Uiso 1 1 calc R U . . .
C63 C 0.9263(3) 0.6325(2) 0.56420(19) 0.0288(8) Uani 1 1 d . . . . .
H63 H 0.996405 0.621741 0.583819 0.035 Uiso 1 1 calc R U . . .
C64 C 0.8425(3) 0.5616(2) 0.52869(18) 0.0284(8) Uani 1 1 d . . . . .
H64 H 0.855522 0.502137 0.523278 0.034 Uiso 1 1 calc R U . . .
C65 C 0.7399(3) 0.5764(2) 0.50099(19) 0.0313(9) Uani 1 1 d . . . . .
H65 H 0.681834 0.527267 0.477178 0.038 Uiso 1 1 calc R U . . .
C66 C 0.7210(3) 0.6627(2) 0.50771(17) 0.0267(8) Uani 1 1 d . . . . .
H66 H 0.650319 0.672912 0.488244 0.032 Uiso 1 1 calc R U . . .
C7A C 0.3848(7) 0.4025(5) 0.0064(4) 0.0397(14) Uani 0.516(4) 1 d . U P A 1
H7A H 0.401675 0.451545 -0.008964 0.060 Uiso 0.516(4) 1 calc R U P A 1
H7B H 0.337664 0.420989 0.039212 0.060 Uiso 0.516(4) 1 calc R U P A 1
H7C H 0.344542 0.349614 -0.030600 0.060 Uiso 0.516(4) 1 calc R U P A 1
C8A C 0.5801(8) 0.4784(5) 0.1214(4) 0.0393(16) Uani 0.516(4) 1 d . U P A 1
H8A H 0.599531 0.528672 0.107873 0.059 Uiso 0.516(4) 1 calc R U P A 1
H8B H 0.646751 0.469762 0.148659 0.059 Uiso 0.516(4) 1 calc R U P A 1
H8C H 0.520066 0.491251 0.146546 0.059 Uiso 0.516(4) 1 calc R U P A 1
C9A C 0.6229(7) 0.3624(6) -0.0092(4) 0.0447(13) Uani 0.516(4) 1 d . U P A 1
H9A H 0.633299 0.418021 -0.017795 0.067 Uiso 0.516(4) 1 calc R U P A 1
H9B H 0.590772 0.312411 -0.050237 0.067 Uiso 0.516(4) 1 calc R U P A 1
H9C H 0.695899 0.350983 0.010000 0.067 Uiso 0.516(4) 1 calc R U P A 1
C7B C 0.4809(9) 0.4671(5) 0.0957(4) 0.0417(16) Uani 0.484(4) 1 d . U P A 2
H7D H 0.506297 0.519340 0.085606 0.063 Uiso 0.484(4) 1 calc R U P A 2
H7E H 0.510877 0.478070 0.141810 0.063 Uiso 0.484(4) 1 calc R U P A 2
H7F H 0.398295 0.456850 0.087386 0.063 Uiso 0.484(4) 1 calc R U P A 2
C8B C 0.6954(8) 0.3887(6) 0.0648(5) 0.0457(15) Uani 0.484(4) 1 d . U P A 2
H8D H 0.724581 0.441070 0.056033 0.069 Uiso 0.484(4) 1 calc R U P A 2
H8E H 0.721134 0.335158 0.036848 0.069 Uiso 0.484(4) 1 calc R U P A 2
H8F H 0.723165 0.397746 0.110840 0.069 Uiso 0.484(4) 1 calc R U P A 2
C9B C 0.4903(8) 0.3461(6) -0.0423(4) 0.0409(13) Uani 0.484(4) 1 d . U P A 2
H9D H 0.528361 0.393174 -0.053539 0.061 Uiso 0.484(4) 1 calc R U P A 2
H9E H 0.408454 0.342501 -0.054910 0.061 Uiso 0.484(4) 1 calc R U P A 2
H9F H 0.513225 0.288438 -0.065540 0.061 Uiso 0.484(4) 1 calc R U P A 2

loop_
_atom_site_aniso_label
_atom_site_aniso_U_11
_atom_site_aniso_U_22
_atom_site_aniso_U_33
_atom_site_aniso_U_23
_atom_site_aniso_U_13
_atom_site_aniso_U_12
Sn1 0.01934(12) 0.01290(11) 0.01512(11) 0.00551(9) 0.00240(9) 0.00173(9)
Sn2 0.02062(12) 0.01840(11) 0.01692(11) 0.00756(9) 0.00535(9) 0.00769(9)
S1 0.0188(4) 0.0153(4) 0.0156(4) 0.0059(3) 0.0013(3) 0.0036(3)
S2 0.0209(4) 0.0201(4) 0.0237(4) 0.0057(4) 0.0058(3) 0.0038(3)
S3 0.0333(5) 0.0208(4) 0.0167(4) 0.0094(3) 0.0034(4) 0.0067(4)
S4 0.0193(4) 0.0141(4) 0.0245(4) 0.0019(3) 0.0039(3) 0.0027(3)
S5 0.0348(5) 0.0281(5) 0.0203(4) 0.0133(4) 0.0082(4) 0.0130(4)
S6 0.0233(4) 0.0220(4) 0.0209(4) 0.0126(4) 0.0000(3) -0.0007(3)
P1 0.0156(4) 0.0173(4) 0.0129(4) 0.0058(3) 0.0016(3) 0.0041(3)
P2 0.0142(4) 0.0136(4) 0.0170(4) 0.0071(3) 0.0036(3) 0.0036(3)
Si1 0.0195(5) 0.0244(5) 0.0237(5) 0.0053(4) -0.0021(4) 0.0060(4)
Si2 0.0311(6) 0.0212(5) 0.0238(5) 0.0093(4) 0.0139(4) 0.0122(4)
Si3 0.0394(6) 0.0286(5) 0.0178(5) 0.0108(4) 0.0049(4) -0.0068(5)
Si4 0.0238(5) 0.0138(4) 0.0217(5) 0.0013(4) -0.0005(4) 0.0014(4)
Si5 0.0289(6) 0.0285(5) 0.0174(5) 0.0067(4) 0.0051(4) 0.0013(4)
Si6 0.0200(5) 0.0185(5) 0.0193(5) 0.0091(4) -0.0020(4) 0.0001(4)
C1 0.048(3) 0.040(3) 0.064(3) 0.017(2) -0.022(2) 0.017(2)
C2 0.036(2) 0.038(2) 0.0198(18) 0.0071(17) -0.0026(16) 0.0014(18)
C3 0.027(2) 0.040(2) 0.055(3) -0.001(2) 0.014(2) -0.0005(18)
C4 0.041(3) 0.055(3) 0.058(3) 0.017(2) 0.029(2) 0.018(2)
C5 0.054(3) 0.027(2) 0.028(2) 0.0089(17) 0.0084(19) 0.0080(19)
C6 0.062(3) 0.0242(19) 0.034(2) 0.0150(17) 0.021(2) 0.0184(19)
C10 0.039(2) 0.0245(19) 0.035(2) 0.0131(17) 0.0039(18) -0.0011(17)
C11 0.026(2) 0.018(2) 0.089(4) 0.000(2) -0.009(2) -0.0046(17)
C12 0.083(4) 0.020(2) 0.025(2) -0.0032(17) 0.010(2) 0.000(2)
C13 0.066(3) 0.054(3) 0.033(3) -0.010(2) 0.015(2) -0.016(3)
C14 0.037(2) 0.050(3) 0.026(2) 0.0230(19) 0.0081(17) 0.0097(19)
C15 0.049(3) 0.050(3) 0.048(3) 0.036(2) 0.029(2) 0.028(2)
C16 0.044(2) 0.029(2) 0.035(2) 0.0093(18) 0.0031(18) 0.0147(18)
C17 0.029(2) 0.0249(18) 0.0232(19) 0.0081(15) -0.0003(15) 0.0015(15)
C18 0.033(2) 0.034(2) 0.029(2) 0.0199(18) -0.0044(16) -0.0093(18)
C19 0.0206(18) 0.0311(19) 0.0157(17) 0.0106(15) 0.0006(14) -0.0009(15)
C20 0.026(2) 0.091(4) 0.061(3) 0.059(3) 0.017(2) 0.019(2)
C21 0.044(3) 0.167(6) 0.116(5) 0.119(5) 0.048(3) 0.048(4)
C22 0.040(3) 0.132(5) 0.078(4) 0.087(4) 0.025(3) 0.021(3)
C23 0.037(2) 0.047(2) 0.033(2) 0.028(2) -0.0049(18) -0.0053(19)
C24 0.0227(19) 0.0306(19) 0.0234(19) 0.0124(16) -0.0031(15) -0.0013(15)
C25 0.0130(16) 0.0180(16) 0.0199(17) 0.0096(14) 0.0016(13) 0.0024(13)
C26 0.0177(17) 0.0182(16) 0.0173(17) 0.0042(13) 0.0023(13) 0.0021(13)
C27 0.0197(18) 0.0291(19) 0.0187(17) 0.0125(15) -0.0012(14) 0.0006(15)
C28 0.0155(17) 0.0289(19) 0.035(2) 0.0198(17) -0.0002(15) 0.0027(14)
C29 0.0199(18) 0.0224(18) 0.032(2) 0.0093(16) 0.0043(15) 0.0091(14)
C30 0.0176(17) 0.0249(18) 0.0171(17) 0.0041(14) 0.0010(14) 0.0060(14)
C31 0.0249(18) 0.0224(17) 0.0156(16) 0.0078(14) 0.0037(14) 0.0126(14)
C32 0.031(2) 0.0241(19) 0.030(2) 0.0040(16) 0.0001(16) 0.0064(16)
C33 0.057(3) 0.023(2) 0.035(2) -0.0019(17) -0.004(2) 0.0116(19)
C34 0.054(3) 0.042(2) 0.026(2) 0.0063(19) 0.0119(19) 0.031(2)
C35 0.038(2) 0.044(2) 0.025(2) 0.0168(18) 0.0137(17) 0.0229(19)
C36 0.0265(19) 0.0290(19) 0.0193(17) 0.0135(15) 0.0065(15) 0.0113(15)
C37 0.0156(16) 0.0187(16) 0.0137(15) 0.0044(13) 0.0033(13) 0.0064(13)
C38 0.0208(19) 0.0284(19) 0.030(2) 0.0181(16) -0.0015(15) -0.0032(15)
C39 0.028(2) 0.042(2) 0.0247(19) 0.0216(18) -0.0076(16) -0.0020(17)
C40 0.0172(18) 0.0287(19) 0.0227(18) 0.0047(15) 0.0026(14) -0.0017(15)
C41 0.0186(18) 0.0215(17) 0.0276(19) 0.0109(15) 0.0055(15) 0.0030(14)
C42 0.0208(18) 0.0254(18) 0.0195(17) 0.0120(15) 0.0013(14) 0.0056(14)
C43 0.0161(17) 0.0164(16) 0.0237(17) 0.0130(14) 0.0036(13) 0.0033(13)
C44 0.0212(18) 0.0226(17) 0.0270(19) 0.0137(15) 0.0069(15) 0.0081(14)
C45 0.0211(19) 0.037(2) 0.039(2) 0.0245(19) 0.0129(17) 0.0113(16)
C46 0.0159(18) 0.032(2) 0.050(2) 0.0278(19) 0.0018(17) 0.0005(15)
C47 0.024(2) 0.0238(19) 0.035(2) 0.0091(16) -0.0031(16) 0.0009(15)
C48 0.0214(18) 0.0198(17) 0.0267(19) 0.0080(15) 0.0051(15) 0.0038(14)
C49 0.0127(16) 0.0201(16) 0.0141(16) 0.0086(13) 0.0029(12) 0.0047(13)
C50 0.0148(16) 0.0198(16) 0.0186(17) 0.0111(14) 0.0006(13) 0.0021(13)
C51 0.0188(17) 0.0206(17) 0.0167(16) 0.0053(14) 0.0020(13) 0.0082(14)
C52 0.0164(17) 0.0323(19) 0.0144(16) 0.0076(15) 0.0031(13) 0.0044(14)
C53 0.0169(17) 0.0261(18) 0.0169(17) 0.0127(14) 0.0005(13) -0.0008(14)
C54 0.0152(16) 0.0182(16) 0.0190(17) 0.0086(14) 0.0010(13) 0.0034(13)
C55 0.0157(16) 0.0145(15) 0.0202(17) 0.0093(13) 0.0038(13) 0.0015(13)
C56 0.0236(19) 0.0258(18) 0.0236(18) 0.0116(15) 0.0075(15) 0.0085(15)
C57 0.0199(18) 0.0271(19) 0.029(2) 0.0129(16) 0.0029(15) 0.0104(15)
C58 0.033(2) 0.0269(19) 0.0248(19) 0.0090(16) -0.0074(16) 0.0065(16)
C59 0.052(3) 0.027(2) 0.0202(19) 0.0006(16) 0.0019(18) 0.0182(18)
C60 0.033(2) 0.0244(18) 0.0213(18) 0.0076(15) 0.0048(15) 0.0158(16)
C61 0.0220(18) 0.0146(15) 0.0179(16) 0.0087(13) 0.0072(13) 0.0074(13)
C62 0.0204(18) 0.0246(18) 0.0296(19) 0.0136(16) 0.0029(15) 0.0045(14)
C63 0.026(2) 0.031(2) 0.039(2) 0.0231(18) 0.0077(17) 0.0131(16)
C64 0.041(2) 0.0175(18) 0.032(2) 0.0108(16) 0.0126(17) 0.0119(16)
C65 0.041(2) 0.0157(17) 0.032(2) 0.0054(16) 0.0027(18) 0.0014(16)
C66 0.026(2) 0.0226(18) 0.029(2) 0.0084(15) -0.0006(16) 0.0035(15)
C7A 0.043(3) 0.037(3) 0.046(3) 0.028(3) 0.000(3) -0.001(2)
C8A 0.070(5) 0.022(3) 0.031(3) 0.016(3) 0.012(3) 0.004(3)
C9A 0.046(3) 0.045(3) 0.048(3) 0.026(2) 0.005(2) -0.002(2)
C7B 0.073(5) 0.024(3) 0.033(4) 0.014(3) 0.014(3) 0.007(3)
C8B 0.045(3) 0.047(3) 0.049(3) 0.026(3) 0.004(3) -0.004(3)
C9B 0.045(3) 0.039(3) 0.045(3) 0.028(2) 0.002(2) -0.002(2)

loop_
_atom_type_symbol
_atom_type_description
_atom_type_scat_dispersion_real
_atom_type_scat_dispersion_imag
_atom_type_scat_source
C C 0.0033 0.0016 'International Tables Vol C Tables 4.2.6.8 and 6.1.1.4'
H H 0.0000 0.0000 'International Tables Vol C Tables 4.2.6.8 and 6.1.1.4'
Si Si 0.0817 0.0704 'International Tables Vol C Tables 4.2.6.8 and 6.1.1.4'
P P 0.1023 0.0942 'International Tables Vol C Tables 4.2.6.8 and 6.1.1.4'
S S 0.1246 0.1234 'International Tables Vol C Tables 4.2.6.8 and 6.1.1.4'
Sn Sn -0.6537 1.4246 'International Tables Vol C Tables 4.2.6.8 and 6.1.1.4'

loop_
_geom_angle_atom_site_label_1
_geom_angle_atom_site_label_2
_geom_angle_atom_site_label_3
_geom_angle
S3 Sn1 S2 93.01(3)
S3 Sn1 S1 95.37(3)
S2 Sn1 S1 94.24(3)
S5 Sn2 S6 90.33(3)
S5 Sn2 S4 94.03(3)
S6 Sn2 S4 96.57(3)
Si1 S1 Sn1 97.55(4)
Si2 S2 Sn1 100.69(4)
Si3 S3 Sn1 100.32(4)
Si4 S4 Sn2 98.82(4)
Si5 S5 Sn2 101.05(4)
Si6 S6 Sn2 100.99(4)
C25 P1 C31 110.24(15)
C25 P1 C37 108.00(15)
C31 P1 C37 108.93(15)
C25 P1 C19 112.17(15)
C31 P1 C19 108.76(16)
C37 P1 C19 108.67(15)
C43 P2 C49 111.67(15)
C43 P2 C61 108.63(15)
C49 P2 C61 109.33(15)
C43 P2 C55 109.52(15)
C49 P2 C55 109.84(15)
C61 P2 C55 107.76(15)
C1 Si1 C2 109.0(2)
C1 Si1 C3 110.0(2)
C2 Si1 C3 107.50(19)
C1 Si1 S1 107.79(15)
C2 Si1 S1 111.86(13)
C3 Si1 S1 110.74(15)
C4 Si2 C6 109.3(2)
C4 Si2 C5 109.1(2)
C6 Si2 C5 108.00(19)
C4 Si2 S2 106.85(16)
C6 Si2 S2 111.34(13)
C5 Si2 S2 112.18(13)
C7B Si3 C9B 115.9(4)
C9A Si3 C8A 110.0(4)
C7B Si3 C8B 110.6(5)
C9B Si3 C8B 104.4(4)
C9A Si3 C7A 107.4(4)
C8A Si3 C7A 101.1(4)
C7B Si3 S3 113.8(3)
C9A Si3 S3 115.3(3)
C9B Si3 S3 106.8(3)
C8A Si3 S3 116.7(2)
C8B Si3 S3 104.5(3)
C7A Si3 S3 104.8(2)
C10 Si4 C11 106.4(2)
C10 Si4 C12 108.2(2)
C11 Si4 C12 109.2(2)
C10 Si4 S4 112.18(13)
C11 Si4 S4 108.86(13)
C12 Si4 S4 111.79(14)
C13 Si5 C15 109.9(2)
C13 Si5 C14 109.3(2)
C15 Si5 C14 107.01(19)
C13 Si5 S5 110.59(16)
C15 Si5 S5 112.41(14)
C14 Si5 S5 107.44(14)
C17 Si6 C16 108.63(18)
C17 Si6 C18 108.86(17)
C16 Si6 C18 107.71(19)
C17 Si6 S6 108.31(12)
C16 Si6 S6 111.80(13)
C18 Si6 S6 111.45(12)
Si1 C1 H1A 109.5
Si1 C1 H1B 109.5
H1A C1 H1B 109.5
Si1 C1 H1C 109.5
H1A C1 H1C 109.5
H1B C1 H1C 109.5
Si1 C2 H2A 109.5
Si1 C2 H2B 109.5
H2A C2 H2B 109.5
Si1 C2 H2C 109.5
H2A C2 H2C 109.5
H2B C2 H2C 109.5
Si1 C3 H3A 109.5
Si1 C3 H3B 109.5
H3A C3 H3B 109.5
Si1 C3 H3C 109.5
H3A C3 H3C 109.5
H3B C3 H3C 109.5
Si2 C4 H4A 109.5
Si2 C4 H4B 109.5
H4A C4 H4B 109.5
Si2 C4 H4C 109.5
H4A C4 H4C 109.5
H4B C4 H4C 109.5
Si2 C5 H5A 109.5
Si2 C5 H5B 109.5
H5A C5 H5B 109.5
Si2 C5 H5C 109.5
H5A C5 H5C 109.5
H5B C5 H5C 109.5
Si2 C6 H6A 109.5
Si2 C6 H6B 109.5
H6A C6 H6B 109.5
Si2 C6 H6C 109.5
H6A C6 H6C 109.5
H6B C6 H6C 109.5
Si4 C10 H10A 109.5
Si4 C10 H10B 109.5
H10A C10 H10B 109.5
Si4 C10 H10C 109.5
H10A C10 H10C 109.5
H10B C10 H10C 109.5
Si4 C11 H11A 109.5
Si4 C11 H11B 109.5
H11A C11 H11B 109.5
Si4 C11 H11C 109.5
H11A C11 H11C 109.5
H11B C11 H11C 109.5
Si4 C12 H12A 109.5
Si4 C12 H12B 109.5
H12A C12 H12B 109.5
Si4 C12 H12C 109.5
H12A C12 H12C 109.5
H12B C12 H12C 109.5
Si5 C13 H13A 109.5
Si5 C13 H13B 109.5
H13A C13 H13B 109.5
Si5 C13 H13C 109.5
H13A C13 H13C 109.5
H13B C13 H13C 109.5
Si5 C14 H14A 109.5
Si5 C14 H14B 109.5
H14A C14 H14B 109.5
Si5 C14 H14C 109.5
H14A C14 H14C 109.5
H14B C14 H14C 109.5
Si5 C15 H15A 109.5
Si5 C15 H15B 109.5
H15A C15 H15B 109.5
Si5 C15 H15C 109.5
H15A C15 H15C 109.5
H15B C15 H15C 109.5
Si6 C16 H16A 109.5
Si6 C16 H16B 109.5
H16A C16 H16B 109.5
Si6 C16 H16C 109.5
H16A C16 H16C 109.5
H16B C16 H16C 109.5
Si6 C17 H17A 109.5
Si6 C17 H17B 109.5
H17A C17 H17B 109.5
Si6 C17 H17C 109.5
H17A C17 H17C 109.5
H17B C17 H17C 109.5
Si6 C18 H18A 109.5
Si6 C18 H18B 109.5
H18A C18 H18B 109.5
Si6 C18 H18C 109.5
H18A C18 H18C 109.5
H18B C18 H18C 109.5
C20 C19 C24 120.5(3)
C20 C19 P1 120.5(3)
C24 C19 P1 118.9(3)
C19 C20 C21 118.8(4)
C19 C20 H20 120.6
C21 C20 H20 120.6
C22 C21 C20 120.9(5)
C22 C21 H21 119.5
C20 C21 H21 119.5
C23 C22 C21 120.3(4)
C23 C22 H22 119.8
C21 C22 H22 119.8
C22 C23 C24 119.9(4)
C22 C23 H23 120.0
C24 C23 H23 120.0
C23 C24 C19 119.5(4)
C23 C24 H24 120.2
C19 C24 H24 120.2
C26 C25 C30 120.1(3)
C26 C25 P1 120.4(2)
C30 C25 P1 119.5(2)
C27 C26 C25 119.3(3)
C27 C26 H26 120.4
C25 C26 H26 120.4
C28 C27 C26 119.9(3)
C28 C27 H27 120.0
C26 C27 H27 120.0
C27 C28 C29 120.7(3)
C27 C28 H28 119.6
C29 C28 H28 119.6
C30 C29 C28 120.1(3)
C30 C29 H29 120.0
C28 C29 H29 120.0
C29 C30 C25 119.9(3)
C29 C30 H30 120.0
C25 C30 H30 120.0
C36 C31 C32 119.9(3)
C36 C31 P1 120.9(3)
C32 C31 P1 119.2(3)
C33 C32 C31 120.0(4)
C33 C32 H32 120.0
C31 C32 H32 120.0
C32 C33 C34 119.4(4)
C32 C33 H33 120.3
C34 C33 H33 120.3
C35 C34 C33 120.9(4)
C35 C34 H34 119.5
C33 C34 H34 119.5
C34 C35 C36 119.8(4)
C34 C35 H35 120.1
C36 C35 H35 120.1
C35 C36 C31 120.0(3)
C35 C36 H36 120.0
C31 C36 H36 120.0
C42 C37 C38 120.0(3)
C42 C37 P1 119.9(2)
C38 C37 P1 120.1(2)
C39 C38 C37 118.9(3)
C39 C38 H38 120.6
C37 C38 H38 120.6
C40 C39 C38 121.3(3)
C40 C39 H39 119.4
C38 C39 H39 119.4
C39 C40 C41 119.5(3)
C39 C40 H40 120.3
C41 C40 H40 120.3
C42 C41 C40 120.4(3)
C42 C41 H41 119.8
C40 C41 H41 119.8
C41 C42 C37 120.0(3)
C41 C42 H42 120.0
C37 C42 H42 120.0
C48 C43 C44 120.0(3)
C48 C43 P2 122.5(3)
C44 C43 P2 117.4(3)
C45 C44 C43 119.3(3)
C45 C44 H44 120.4
C43 C44 H44 120.4
C46 C45 C44 120.3(3)
C46 C45 H45 119.8
C44 C45 H45 119.8
C45 C46 C47 120.9(3)
C45 C46 H46 119.5
C47 C46 H46 119.5
C46 C47 C48 119.5(4)
C46 C47 H47 120.3
C48 C47 H47 120.3
C47 C48 C43 119.9(3)
C47 C48 H48 120.0
C43 C48 H48 120.0
C54 C49 C50 120.1(3)
C54 C49 P2 120.3(2)
C50 C49 P2 119.7(2)
C51 C50 C49 118.9(3)
C51 C50 H50 120.6
C49 C50 H50 120.6
C52 C51 C50 120.8(3)
C52 C51 H51 119.6
C50 C51 H51 119.6
C53 C52 C51 120.2(3)
C53 C52 H52 119.9
C51 C52 H52 119.9
C52 C53 C54 120.2(3)
C52 C53 H53 119.9
C54 C53 H53 119.9
C53 C54 C49 119.9(3)
C53 C54 H54 120.0
C49 C54 H54 120.0
C56 C55 C60 119.9(3)
C56 C55 P2 121.0(3)
C60 C55 P2 119.1(2)
C55 C56 C57 120.2(3)
C55 C56 H56 119.9
C57 C56 H56 119.9
C58 C57 C56 119.5(3)
C58 C57 H57 120.3
C56 C57 H57 120.3
C57 C58 C59 120.7(3)
C57 C58 H58 119.6
C59 C58 H58 119.6
C60 C59 C58 119.7(3)
C60 C59 H59 120.1
C58 C59 H59 120.1
C59 C60 C55 120.0(3)
C59 C60 H60 120.0
C55 C60 H60 120.0
C62 C61 C66 119.8(3)
C62 C61 P2 120.0(3)
C66 C61 P2 120.1(2)
C63 C62 C61 119.5(3)
C63 C62 H62 120.2
C61 C62 H62 120.2
C64 C63 C62 120.6(3)
C64 C63 H63 119.7
C62 C63 H63 119.7
C65 C64 C63 120.2(3)
C65 C64 H64 119.9
C63 C64 H64 119.9
C64 C65 C66 120.2(4)
C64 C65 H65 119.9
C66 C65 H65 119.9
C65 C66 C61 119.6(3)
C65 C66 H66 120.2
C61 C66 H66 120.2
Si3 C7A H7A 109.5
Si3 C7A H7B 109.5
H7A C7A H7B 109.5
Si3 C7A H7C 109.5
H7A C7A H7C 109.5
H7B C7A H7C 109.5
Si3 C8A H8A 109.5
Si3 C8A H8B 109.5
H8A C8A H8B 109.5
Si3 C8A H8C 109.5
H8A C8A H8C 109.5
H8B C8A H8C 109.5
Si3 C9A H9A 109.5
Si3 C9A H9B 109.5
H9A C9A H9B 109.5
Si3 C9A H9C 109.5
H9A C9A H9C 109.5
H9B C9A H9C 109.5
Si3 C7B H7D 109.5
Si3 C7B H7E 109.5
H7D C7B H7E 109.5
Si3 C7B H7F 109.5
H7D C7B H7F 109.5
H7E C7B H7F 109.5
Si3 C8B H8D 109.5
Si3 C8B H8E 109.5
H8D C8B H8E 109.5
Si3 C8B H8F 109.5
H8D C8B H8F 109.5
H8E C8B H8F 109.5
Si3 C9B H9D 109.5
Si3 C9B H9E 109.5
H9D C9B H9E 109.5
Si3 C9B H9F 109.5
H9D C9B H9F 109.5
H9E C9B H9F 109.5

loop_
_geom_bond_atom_site_label_1
_geom_bond_atom_site_label_2
_geom_bond_distance
Sn1 S3 2.5368(9)
Sn1 S2 2.5371(9)
Sn1 S1 2.5522(8)
Sn2 S5 2.5426(9)
Sn2 S6 2.5433(9)
Sn2 S4 2.5536(9)
S1 Si1 2.1154(12)
S2 Si2 2.1129(13)
S3 Si3 2.1136(13)
S4 Si4 2.1212(12)
S5 Si5 2.1207(13)
S6 Si6 2.1189(12)
P1 C25 1.787(3)
P1 C31 1.792(3)
P1 C37 1.801(3)
P1 C19 1.808(3)
P2 C43 1.791(3)
P2 C49 1.798(3)
P2 C61 1.802(3)
P2 C55 1.804(3)
Si1 C1 1.863(4)
Si1 C2 1.871(4)
Si1 C3 1.872(4)
Si2 C4 1.863(4)
Si2 C6 1.863(4)
Si2 C5 1.868(4)
Si3 C7B 1.748(8)
Si3 C9A 1.782(9)
Si3 C9B 1.839(9)
Si3 C8A 1.896(8)
Si3 C8B 1.968(9)
Si3 C7A 2.009(8)
Si4 C10 1.861(4)
Si4 C11 1.865(4)
Si4 C12 1.865(4)
Si5 C13 1.860(4)
Si5 C15 1.862(4)
Si5 C14 1.871(4)
Si6 C17 1.858(4)
Si6 C16 1.862(4)
Si6 C18 1.870(4)
C1 H1A 0.9800
C1 H1B 0.9800
C1 H1C 0.9800
C2 H2A 0.9800
C2 H2B 0.9800
C2 H2C 0.9800
C3 H3A 0.9800
C3 H3B 0.9800
C3 H3C 0.9800
C4 H4A 0.9800
C4 H4B 0.9800
C4 H4C 0.9800
C5 H5A 0.9800
C5 H5B 0.9800
C5 H5C 0.9800
C6 H6A 0.9800
C6 H6B 0.9800
C6 H6C 0.9800
C10 H10A 0.9800
C10 H10B 0.9800
C10 H10C 0.9800
C11 H11A 0.9800
C11 H11B 0.9800
C11 H11C 0.9800
C12 H12A 0.9800
C12 H12B 0.9800
C12 H12C 0.9800
C13 H13A 0.9800
C13 H13B 0.9800
C13 H13C 0.9800
C14 H14A 0.9800
C14 H14B 0.9800
C14 H14C 0.9800
C15 H15A 0.9800
C15 H15B 0.9800
C15 H15C 0.9800
C16 H16A 0.9800
C16 H16B 0.9800
C16 H16C 0.9800
C17 H17A 0.9800
C17 H17B 0.9800
C17 H17C 0.9800
C18 H18A 0.9800
C18 H18B 0.9800
C18 H18C 0.9800
C19 C20 1.378(5)
C19 C24 1.394(5)
C20 C21 1.381(6)
C20 H20 0.9500
C21 C22 1.373(7)
C21 H21 0.9500
C22 C23 1.370(6)
C22 H22 0.9500
C23 C24 1.380(5)
C23 H23 0.9500
C24 H24 0.9500
C25 C26 1.396(4)
C25 C30 1.399(5)
C26 C27 1.395(5)
C26 H26 0.9500
C27 C28 1.381(5)
C27 H27 0.9500
C28 C29 1.386(5)
C28 H28 0.9500
C29 C30 1.373(5)
C29 H29 0.9500
C30 H30 0.9500
C31 C36 1.390(5)
C31 C32 1.394(5)
C32 C33 1.385(5)
C32 H32 0.9500
C33 C34 1.397(6)
C33 H33 0.9500
C34 C35 1.370(6)
C34 H34 0.9500
C35 C36 1.390(5)
C35 H35 0.9500
C36 H36 0.9500
C37 C42 1.390(5)
C37 C38 1.395(5)
C38 C39 1.380(5)
C38 H38 0.9500
C39 C40 1.379(5)
C39 H39 0.9500
C40 C41 1.381(5)
C40 H40 0.9500
C41 C42 1.378(5)
C41 H41 0.9500
C42 H42 0.9500
C43 C48 1.394(5)
C43 C44 1.400(5)
C44 C45 1.382(5)
C44 H44 0.9500
C45 C46 1.377(6)
C45 H45 0.9500
C46 C47 1.384(5)
C46 H46 0.9500
C47 C48 1.385(5)
C47 H47 0.9500
C48 H48 0.9500
C49 C54 1.393(4)
C49 C50 1.403(4)
C50 C51 1.388(5)
C50 H50 0.9500
C51 C52 1.383(5)
C51 H51 0.9500
C52 C53 1.379(5)
C52 H52 0.9500
C53 C54 1.384(5)
C53 H53 0.9500
C54 H54 0.9500
C55 C56 1.384(5)
C55 C60 1.385(5)
C56 C57 1.389(5)
C56 H56 0.9500
C57 C58 1.375(5)
C57 H57 0.9500
C58 C59 1.384(5)
C58 H58 0.9500
C59 C60 1.383(5)
C59 H59 0.9500
C60 H60 0.9500
C61 C62 1.390(5)
C61 C66 1.396(5)
C62 C63 1.383(5)
C62 H62 0.9500
C63 C64 1.375(5)
C63 H63 0.9500
C64 C65 1.375(5)
C64 H64 0.9500
C65 C66 1.385(5)
C65 H65 0.9500
C66 H66 0.9500
C7A H7A 0.9800
C7A H7B 0.9800
C7A H7C 0.9800
C8A H8A 0.9800
C8A H8B 0.9800
C8A H8C 0.9800
C9A H9A 0.9800
C9A H9B 0.9800
C9A H9C 0.9800
C7B H7D 0.9800
C7B H7E 0.9800
C7B H7F 0.9800
C8B H8D 0.9800
C8B H8E 0.9800
C8B H8F 0.9800
C9B H9D 0.9800
C9B H9E 0.9800
C9B H9F 0.9800
